data_4085727
loop_
_publ_author_name
'Li, Jiancheng'
'Li, Yan'
'Purushothaman, Indu'
'De, Susmita'
'Li, Bin'
'Zhu, Hongping'
'Parameswaran, Pattiyil'
'Ye, Qingsong'
'Liu, Weiping'

_publ_section_title
;
 Fine Tuning of the Substituents on the N-Geminal Phosphorus/Silicon-Based
 Lewis Pairs for the Synthesis ofZ-Type Silyliminophosphoranylalkenes
;
_journal_issue 17
_journal_name_full Organometallics
_journal_page_first 4209
_journal_paper_doi 10.1021/om501288t
_journal_volume 34
_journal_year 2015
_chemical_formula_sum 'C31.5 H34 Cl7.5 N O4 P Si'
_chemical_formula_weight 815.53
_chemical_name_systematic
; 
 ? 
;
_space_group_IT_number 2
_symmetry_cell_setting triclinic
_symmetry_space_group_name_Hall '-P 1'
_symmetry_space_group_name_H-M 'P -1'
_atom_sites_solution_hydrogens geom
_atom_sites_solution_primary direct
_atom_sites_solution_secondary difmap
_audit_creation_method SHELXL-97
_cell_angle_alpha 104.084(5)
_cell_angle_beta 101.275(5)
_cell_angle_gamma 99.312(5)
_cell_formula_units_Z 2
_cell_length_a 9.8723(6)
_cell_length_b 12.2232(7)
_cell_length_c 16.7314(9)
_cell_measurement_reflns_used 4222
_cell_measurement_temperature 173(2)
_cell_measurement_theta_max 26.8300
_cell_measurement_theta_min 3.3960
_cell_volume 1873.4(2)
_computing_cell_refinement CrysAlisPro
_computing_data_collection CrysAlisPro
_computing_data_reduction CrysAlisPro
_computing_molecular_graphics 'Bruker SHELXTL'
_computing_publication_material 'Bruker SHELXTL'
_computing_structure_refinement 'SHELXL-97 (Sheldrick, 1997)'
_computing_structure_solution 'SHELXS-97 (Sheldrick, 1990)'
_diffrn_ambient_temperature 173(2)
_diffrn_detector_area_resol_mean 16.1903
_diffrn_measured_fraction_theta_full 0.998
_diffrn_measured_fraction_theta_max 0.998
_diffrn_measurement_device_type 'Xcalibur, Sapphire3, Gemini ultra'
_diffrn_measurement_method '\w scans'
_diffrn_radiation_monochromator graphite
_diffrn_radiation_source 'Enhance (Mo) X-ray Source'
_diffrn_radiation_type MoK\a
_diffrn_radiation_wavelength 0.71073
_diffrn_reflns_av_R_equivalents 0.0331
_diffrn_reflns_av_sigmaI/netI 0.0542
_diffrn_reflns_limit_h_max 12
_diffrn_reflns_limit_h_min -11
_diffrn_reflns_limit_k_max 15
_diffrn_reflns_limit_k_min -13
_diffrn_reflns_limit_l_max 17
_diffrn_reflns_limit_l_min -20
_diffrn_reflns_number 14342
_diffrn_reflns_theta_full 26.00
_diffrn_reflns_theta_max 26.00
_diffrn_reflns_theta_min 3.29
_exptl_absorpt_coefficient_mu 0.677
_exptl_absorpt_correction_T_max 0.8228
_exptl_absorpt_correction_T_min 0.8228
_exptl_absorpt_correction_type multi-scan
_exptl_absorpt_process_details
'Empirical absorption correction using spherical harmonics, implemented in SCALE3 ABSPACK scaling algorithm'
_exptl_crystal_colour colorless
_exptl_crystal_density_diffrn 1.446
_exptl_crystal_density_meas ?
_exptl_crystal_density_method 'not measured'
_exptl_crystal_description cubic
_exptl_crystal_F_000 837
_exptl_crystal_size_max 0.30
_exptl_crystal_size_mid 0.30
_exptl_crystal_size_min 0.30
_refine_diff_density_max 1.291
_refine_diff_density_min -1.701
_refine_diff_density_rms 0.097
_refine_ls_extinction_method none
_refine_ls_goodness_of_fit_ref 1.077
_refine_ls_hydrogen_treatment mixed
_refine_ls_matrix_type full
_refine_ls_number_parameters 416
_refine_ls_number_reflns 7352
_refine_ls_number_restraints 9
_refine_ls_restrained_S_all 1.082
_refine_ls_R_factor_all 0.0901
_refine_ls_R_factor_gt 0.0724
_refine_ls_shift/su_max 0.000
_refine_ls_shift/su_mean 0.000
_refine_ls_structure_factor_coef Fsqd
_refine_ls_weighting_details 'calc w=1/[\s^2^(Fo^2^)+(0.0782P)^2^+4.8436P] where P=(Fo^2^+2Fc^2^)/3'
_refine_ls_weighting_scheme calc
_refine_ls_wR_factor_gt 0.1751
_refine_ls_wR_factor_ref 0.1873
_reflns_number_gt 5834
_reflns_number_total 7352
_reflns_threshold_expression >2sigma(I)
_cod_data_source_file om501288t_si_003.cif
_cod_data_source_block compound_5b
_cod_depositor_comments
;
The following automatic conversions were performed:

'_symmetry_cell_setting' value 'Triclinic' changed to 'triclinic'
according to
/usr/data/users/saulius/crontab/automatic-downloads/rss-feeds/ACS/lib/dictionaries/cif_core.dic
dictionary named 'cif_core.dic' version 2.4.2 from 2011-04-26.

'_exptl_crystal_density_meas' value 'not measured' was changed to '?'
- the value is perceived as not measured.

Automatic conversion script
Id: cif_fix_values 3271 2015-04-21 07:52:19Z andrius 

 Adding full bibliography for 4085726--4085732.cif.
;
_cod_original_cell_volume 1873.40(19)
_cod_original_sg_symbol_H-M P-1
_cod_original_formula_sum 'C31.50 H34 Cl7.50 N O4 P Si'
_cod_database_code 4085727

loop_
_symmetry_equiv_pos_as_xyz
'x, y, z'
'-x, -y, -z'

loop_
_atom_site_label
_atom_site_type_symbol
_atom_site_fract_x
_atom_site_fract_y
_atom_site_fract_z
_atom_site_U_iso_or_equiv
_atom_site_adp_type
_atom_site_occupancy
_atom_site_symmetry_multiplicity
_atom_site_calc_flag
_atom_site_refinement_flags
_atom_site_disorder_assembly
_atom_site_disorder_group
P1 P -0.08108(10) 0.29181(8) 0.77057(6) 0.0166(2) Uani 1 1 d . . .
Si1 Si 0.21305(11) 0.31861(10) 0.74905(7) 0.0226(3) Uani 1 1 d . . .
Cl1 Cl 0.37333(11) 0.44082(10) 0.84715(7) 0.0389(3) Uani 1 1 d . . .
Cl2 Cl 0.33053(11) 0.18538(10) 0.75515(7) 0.0326(3) Uani 1 1 d . . .
Cl3 Cl 0.22143(12) 0.30001(10) 0.62062(7) 0.0352(3) Uani 1 1 d . . .
N1 N 0.0626(3) 0.2377(3) 0.77140(19) 0.0180(6) Uani 1 1 d . . .
O1 O -0.0647(4) 0.6191(3) 0.7643(2) 0.0436(8) Uani 1 1 d . . .
O2 O -0.2408(3) 0.4708(3) 0.7542(2) 0.0327(7) Uani 1 1 d . . .
O3 O 0.2662(4) 0.6212(3) 0.7555(3) 0.0655(12) Uani 1 1 d . . .
O4 O 0.0898(4) 0.5350(3) 0.6378(2) 0.0462(9) Uani 1 1 d . . .
C1 C -0.0157(4) 0.4337(3) 0.7638(2) 0.0215(8) Uani 1 1 d . . .
C2 C 0.1098(4) 0.4427(3) 0.7439(3) 0.0249(8) Uani 1 1 d . . .
C3 C -0.1074(5) 0.5201(4) 0.7607(3) 0.0274(9) Uani 1 1 d . . .
C4 C 0.1651(5) 0.5440(4) 0.7154(3) 0.0369(11) Uani 1 1 d . . .
C5 C -0.3454(5) 0.5414(5) 0.7473(3) 0.0436(12) Uani 1 1 d . . .
H5A H -0.4380 0.4918 0.7155 0.065 Uiso 1 1 calc R . .
H5B H -0.3175 0.5977 0.7174 0.065 Uiso 1 1 calc R . .
H5C H -0.3510 0.5823 0.8043 0.065 Uiso 1 1 calc R . .
C6 C 0.1291(9) 0.6325(6) 0.6055(5) 0.087(3) Uani 1 1 d . . .
H6A H 0.0668 0.6200 0.5492 0.131 Uiso 1 1 calc R . .
H6B H 0.2275 0.6400 0.6010 0.131 Uiso 1 1 calc R . .
H6C H 0.1196 0.7035 0.6444 0.131 Uiso 1 1 calc R . .
C11 C 0.0584(4) 0.1313(3) 0.7987(2) 0.0197(8) Uani 1 1 d . . .
C12 C 0.1103(4) 0.1409(4) 0.8850(3) 0.0240(8) Uani 1 1 d . . .
C13 C 0.1011(5) 0.0393(4) 0.9098(3) 0.0324(10) Uani 1 1 d . . .
H13A H 0.1345 0.0439 0.9680 0.039 Uiso 1 1 calc R . .
C14 C 0.0445(5) -0.0673(4) 0.8515(3) 0.0351(10) Uani 1 1 d . . .
H14A H 0.0379 -0.1352 0.8699 0.042 Uiso 1 1 calc R . .
C15 C -0.0025(5) -0.0759(4) 0.7669(3) 0.0301(9) Uani 1 1 d . . .
H15A H -0.0405 -0.1502 0.7273 0.036 Uiso 1 1 calc R . .
C16 C 0.0045(4) 0.0223(3) 0.7376(3) 0.0221(8) Uani 1 1 d . . .
C21 C -0.1513(4) 0.2908(3) 0.8610(2) 0.0197(8) Uani 1 1 d . . .
C22 C -0.2185(4) 0.1876(4) 0.8717(3) 0.0284(9) Uani 1 1 d . . .
H22A H -0.2243 0.1159 0.8316 0.034 Uiso 1 1 calc R . .
C23 C -0.2771(5) 0.1901(4) 0.9413(3) 0.0382(11) Uani 1 1 d . . .
H23A H -0.3223 0.1199 0.9490 0.046 Uiso 1 1 calc R . .
C24 C -0.2696(5) 0.2943(4) 0.9992(3) 0.0372(11) Uani 1 1 d . . .
H24A H -0.3103 0.2956 1.0463 0.045 Uiso 1 1 calc R . .
C25 C -0.2036(5) 0.3962(4) 0.9892(3) 0.0346(10) Uani 1 1 d . . .
H25A H -0.2000 0.4674 1.0291 0.041 Uiso 1 1 calc R . .
C26 C -0.1424(4) 0.3963(4) 0.9214(3) 0.0258(9) Uani 1 1 d . . .
H26A H -0.0947 0.4669 0.9157 0.031 Uiso 1 1 calc R . .
C27 C -0.2202(4) 0.2260(3) 0.6756(2) 0.0190(7) Uani 1 1 d . . .
C28 C -0.3613(4) 0.1920(4) 0.6768(3) 0.0253(9) Uani 1 1 d . . .
H28A H -0.3861 0.1960 0.7294 0.030 Uiso 1 1 calc R . .
C29 C -0.4652(4) 0.1522(4) 0.6014(3) 0.0307(9) Uani 1 1 d . . .
H29A H -0.5613 0.1282 0.6022 0.037 Uiso 1 1 calc R . .
C30 C -0.4301(4) 0.1471(4) 0.5246(3) 0.0311(10) Uani 1 1 d . . .
H30A H -0.5017 0.1188 0.4729 0.037 Uiso 1 1 calc R . .
C31 C -0.2892(4) 0.1836(4) 0.5231(3) 0.0283(9) Uani 1 1 d . . .
H31A H -0.2650 0.1809 0.4706 0.034 Uiso 1 1 calc R . .
C32 C -0.1854(4) 0.2235(3) 0.5980(2) 0.0219(8) Uani 1 1 d . . .
H32A H -0.0899 0.2494 0.5970 0.026 Uiso 1 1 calc R . .
C121 C 0.1840(5) 0.2554(4) 0.9518(3) 0.0294(9) Uani 1 1 d . . .
H12A H 0.1727 0.3196 0.9255 0.035 Uiso 1 1 calc R . .
C122 C 0.3435(5) 0.2605(5) 0.9815(3) 0.0418(12) Uani 1 1 d . . .
H12B H 0.3909 0.3376 1.0196 0.063 Uiso 1 1 calc R . .
H12C H 0.3840 0.2450 0.9320 0.063 Uiso 1 1 calc R . .
H12D H 0.3568 0.2023 1.0118 0.063 Uiso 1 1 calc R . .
C123 C 0.1207(5) 0.2750(4) 1.0299(3) 0.0359(11) Uani 1 1 d . . .
H12E H 0.1672 0.3514 1.0693 0.054 Uiso 1 1 calc R . .
H12F H 0.1357 0.2153 1.0585 0.054 Uiso 1 1 calc R . .
H12G H 0.0190 0.2708 1.0117 0.054 Uiso 1 1 calc R . .
C161 C -0.0382(4) 0.0049(3) 0.6424(3) 0.0240(8) Uani 1 1 d . . .
H16A H -0.0285 0.0829 0.6324 0.029 Uiso 1 1 calc R . .
C162 C 0.0601(5) -0.0588(4) 0.5975(3) 0.0363(11) Uani 1 1 d . . .
H16B H 0.1578 -0.0138 0.6200 0.054 Uiso 1 1 calc R . .
H16C H 0.0312 -0.0683 0.5363 0.054 Uiso 1 1 calc R . .
H16D H 0.0541 -0.1350 0.6075 0.054 Uiso 1 1 calc R . .
C163 C -0.1924(5) -0.0608(4) 0.6033(3) 0.0375(11) Uani 1 1 d . . .
H16E H -0.2169 -0.0670 0.5424 0.056 Uiso 1 1 calc R . .
H16F H -0.2549 -0.0189 0.6313 0.056 Uiso 1 1 calc R . .
H16G H -0.2040 -0.1384 0.6111 0.056 Uiso 1 1 calc R . .
C33 C 0.4770(18) -0.1450(18) 0.7980(10) 0.037(7) Uiso 0.521(14) 1 d PD A 2
H33A H 0.4274 -0.2284 0.7785 0.044 Uiso 0.521(14) 1 calc PR A 2
Cl4 Cl 0.6621(3) -0.1395(3) 0.8057(4) 0.0406(10) Uiso 0.521(14) 1 d PD A 2
Cl5 Cl 0.4399(4) -0.0853(3) 0.8919(3) 0.0460(11) Uiso 0.521(14) 1 d PD A 2
Cl6 Cl 0.4116(6) -0.0815(3) 0.7194(3) 0.0628(12) Uiso 0.521(14) 1 d PD A 2
C33A C 0.4811(19) -0.1492(19) 0.7892(11) 0.033(7) Uiso 0.479(14) 1 d PD A 1
H33B H 0.4335 -0.2330 0.7713 0.040 Uiso 0.479(14) 1 calc PR A 1
Cl4A Cl 0.6630(4) -0.1298(3) 0.8276(4) 0.0408(11) Uiso 0.479(14) 1 d PD A 1
Cl5A Cl 0.4133(6) -0.0677(4) 0.8729(4) 0.0602(13) Uiso 0.479(14) 1 d PD A 1
Cl6A Cl 0.4462(5) -0.0877(3) 0.7036(3) 0.0462(12) Uiso 0.479(14) 1 d PD A 1
C34 C -0.4066(16) 0.5132(13) 0.4834(10) 0.086(4) Uiso 0.50 1 d PD . .
Cl7 Cl -0.5086(8) 0.3593(6) 0.4298(5) 0.143(2) Uiso 0.50 1 d PD . .
Cl8 Cl -0.2476(6) 0.5389(5) 0.5533(4) 0.1179(16) Uiso 0.50 1 d PD . .
Cl9 Cl -0.4995(8) 0.4002(6) 0.4906(5) 0.138(2) Uiso 0.50 1 d PD . .

loop_
_atom_site_aniso_label
_atom_site_aniso_U_11
_atom_site_aniso_U_22
_atom_site_aniso_U_33
_atom_site_aniso_U_23
_atom_site_aniso_U_13
_atom_site_aniso_U_12
P1 0.0159(4) 0.0166(5) 0.0176(5) 0.0043(4) 0.0066(4) 0.0022(4)
Si1 0.0181(5) 0.0250(6) 0.0238(5) 0.0049(4) 0.0096(4) -0.0003(4)
Cl1 0.0257(5) 0.0416(7) 0.0366(6) 0.0008(5) 0.0053(5) -0.0094(5)
Cl2 0.0226(5) 0.0429(6) 0.0390(6) 0.0139(5) 0.0156(4) 0.0131(4)
Cl3 0.0417(6) 0.0419(6) 0.0290(5) 0.0117(5) 0.0207(5) 0.0114(5)
N1 0.0158(15) 0.0181(16) 0.0213(15) 0.0061(13) 0.0066(12) 0.0035(12)
O1 0.054(2) 0.0182(16) 0.065(2) 0.0153(16) 0.0243(19) 0.0093(15)
O2 0.0305(16) 0.0264(16) 0.0450(18) 0.0117(14) 0.0126(14) 0.0101(13)
O3 0.056(2) 0.036(2) 0.099(3) 0.029(2) 0.017(2) -0.0168(19)
O4 0.069(2) 0.0329(19) 0.050(2) 0.0242(17) 0.0307(19) 0.0116(17)
C1 0.0241(19) 0.0165(18) 0.0222(19) 0.0050(15) 0.0061(16) 0.0000(15)
C2 0.028(2) 0.0175(19) 0.026(2) 0.0016(16) 0.0098(17) -0.0025(16)
C3 0.038(2) 0.023(2) 0.024(2) 0.0075(17) 0.0111(18) 0.0096(18)
C4 0.038(3) 0.029(2) 0.050(3) 0.016(2) 0.024(2) 0.001(2)
C5 0.039(3) 0.047(3) 0.050(3) 0.016(2) 0.009(2) 0.024(2)
C6 0.128(7) 0.066(5) 0.103(6) 0.067(5) 0.053(5) 0.024(5)
C11 0.0166(17) 0.0215(19) 0.0247(19) 0.0077(16) 0.0103(15) 0.0063(15)
C12 0.0233(19) 0.029(2) 0.026(2) 0.0095(17) 0.0126(16) 0.0111(17)
C13 0.032(2) 0.042(3) 0.033(2) 0.020(2) 0.0130(19) 0.016(2)
C14 0.041(3) 0.032(2) 0.046(3) 0.025(2) 0.022(2) 0.013(2)
C15 0.029(2) 0.023(2) 0.040(2) 0.0096(19) 0.0143(19) 0.0058(17)
C16 0.0167(18) 0.023(2) 0.029(2) 0.0065(16) 0.0096(16) 0.0054(15)
C21 0.0161(17) 0.024(2) 0.0206(18) 0.0075(15) 0.0071(15) 0.0036(15)
C22 0.028(2) 0.032(2) 0.025(2) 0.0062(18) 0.0118(17) 0.0020(18)
C23 0.038(3) 0.040(3) 0.038(3) 0.014(2) 0.020(2) -0.004(2)
C24 0.034(2) 0.049(3) 0.030(2) 0.009(2) 0.020(2) 0.002(2)
C25 0.037(2) 0.038(3) 0.027(2) -0.0004(19) 0.0147(19) 0.011(2)
C26 0.026(2) 0.026(2) 0.024(2) 0.0031(17) 0.0083(16) 0.0045(17)
C27 0.0188(18) 0.0163(18) 0.0218(19) 0.0048(15) 0.0046(15) 0.0051(14)
C28 0.0196(19) 0.031(2) 0.027(2) 0.0067(17) 0.0098(16) 0.0058(17)
C29 0.0170(19) 0.041(3) 0.031(2) 0.0053(19) 0.0050(17) 0.0042(18)
C30 0.022(2) 0.040(3) 0.025(2) 0.0043(19) -0.0017(17) 0.0068(18)
C31 0.030(2) 0.036(2) 0.0201(19) 0.0082(18) 0.0075(17) 0.0113(19)
C32 0.0197(19) 0.022(2) 0.026(2) 0.0075(16) 0.0084(16) 0.0053(15)
C121 0.029(2) 0.037(2) 0.021(2) 0.0098(18) 0.0023(17) 0.0071(19)
C122 0.030(2) 0.063(3) 0.029(2) 0.012(2) 0.0040(19) 0.004(2)
C123 0.040(3) 0.048(3) 0.021(2) 0.009(2) 0.0064(19) 0.017(2)
C161 0.025(2) 0.019(2) 0.026(2) 0.0031(16) 0.0055(16) 0.0071(16)
C162 0.042(3) 0.040(3) 0.033(2) 0.008(2) 0.015(2) 0.021(2)
C163 0.032(2) 0.030(2) 0.041(3) -0.001(2) 0.002(2) 0.0044(19)

loop_
_atom_type_symbol
_atom_type_description
_atom_type_scat_dispersion_real
_atom_type_scat_dispersion_imag
_atom_type_scat_source
C C 0.0033 0.0016 'International Tables Vol C Tables 4.2.6.8 and 6.1.1.4'
H H 0.0000 0.0000 'International Tables Vol C Tables 4.2.6.8 and 6.1.1.4'
N N 0.0061 0.0033 'International Tables Vol C Tables 4.2.6.8 and 6.1.1.4'
O O 0.0106 0.0060 'International Tables Vol C Tables 4.2.6.8 and 6.1.1.4'
Si Si 0.0817 0.0704 'International Tables Vol C Tables 4.2.6.8 and 6.1.1.4'
P P 0.1023 0.0942 'International Tables Vol C Tables 4.2.6.8 and 6.1.1.4'
Cl Cl 0.1484 0.1585 'International Tables Vol C Tables 4.2.6.8 and 6.1.1.4'

loop_
_geom_angle_atom_site_label_1
_geom_angle_atom_site_label_2
_geom_angle_atom_site_label_3
_geom_angle
_geom_angle_site_symmetry_1
_geom_angle_site_symmetry_3
N1 P1 C21 113.92(16) . .
N1 P1 C1 100.79(17) . .
C21 P1 C1 113.83(18) . .
N1 P1 C27 113.95(16) . .
C21 P1 C27 109.19(18) . .
C1 P1 C27 104.65(18) . .
N1 Si1 C2 88.81(15) . .
N1 Si1 Cl1 121.40(12) . .
C2 Si1 Cl1 87.93(13) . .
N1 Si1 Cl3 119.24(12) . .
C2 Si1 Cl3 89.20(13) . .
Cl1 Si1 Cl3 119.19(7) . .
N1 Si1 Cl2 92.40(11) . .
C2 Si1 Cl2 178.71(13) . .
Cl1 Si1 Cl2 91.05(6) . .
Cl3 Si1 Cl2 90.61(6) . .
C11 N1 P1 115.5(2) . .
C11 N1 Si1 126.0(2) . .
P1 N1 Si1 118.31(18) . .
C3 O2 C5 117.4(4) . .
C4 O4 C6 114.9(5) . .
C2 C1 C3 124.6(4) . .
C2 C1 P1 111.6(3) . .
C3 C1 P1 122.3(3) . .
C1 C2 C4 119.3(4) . .
C1 C2 Si1 118.9(3) . .
C4 C2 Si1 121.8(3) . .
O1 C3 O2 125.6(4) . .
O1 C3 C1 124.3(4) . .
O2 C3 C1 110.1(3) . .
O3 C4 O4 124.8(4) . .
O3 C4 C2 125.1(5) . .
O4 C4 C2 110.1(4) . .
O2 C5 H5A 109.5 . .
O2 C5 H5B 109.5 . .
H5A C5 H5B 109.5 . .
O2 C5 H5C 109.5 . .
H5A C5 H5C 109.5 . .
H5B C5 H5C 109.5 . .
O4 C6 H6A 109.5 . .
O4 C6 H6B 109.5 . .
H6A C6 H6B 109.5 . .
O4 C6 H6C 109.5 . .
H6A C6 H6C 109.5 . .
H6B C6 H6C 109.5 . .
C12 C11 C16 121.4(4) . .
C12 C11 N1 119.0(3) . .
C16 C11 N1 119.6(3) . .
C13 C12 C11 118.0(4) . .
C13 C12 C121 118.5(4) . .
C11 C12 C121 123.4(4) . .
C14 C13 C12 121.3(4) . .
C14 C13 H13A 119.3 . .
C12 C13 H13A 119.3 . .
C15 C14 C13 120.2(4) . .
C15 C14 H14A 119.9 . .
C13 C14 H14A 119.9 . .
C14 C15 C16 121.4(4) . .
C14 C15 H15A 119.3 . .
C16 C15 H15A 119.3 . .
C15 C16 C11 117.5(4) . .
C15 C16 C161 118.1(4) . .
C11 C16 C161 124.2(3) . .
C22 C21 C26 119.4(3) . .
C22 C21 P1 121.1(3) . .
C26 C21 P1 119.4(3) . .
C23 C22 C21 119.8(4) . .
C23 C22 H22A 120.1 . .
C21 C22 H22A 120.1 . .
C24 C23 C22 120.1(4) . .
C24 C23 H23A 119.9 . .
C22 C23 H23A 119.9 . .
C25 C24 C23 120.5(4) . .
C25 C24 H24A 119.8 . .
C23 C24 H24A 119.8 . .
C24 C25 C26 120.7(4) . .
C24 C25 H25A 119.7 . .
C26 C25 H25A 119.7 . .
C25 C26 C21 119.5(4) . .
C25 C26 H26A 120.2 . .
C21 C26 H26A 120.2 . .
C28 C27 C32 119.6(4) . .
C28 C27 P1 122.8(3) . .
C32 C27 P1 117.1(3) . .
C29 C28 C27 119.9(4) . .
C29 C28 H28A 120.1 . .
C27 C28 H28A 120.1 . .
C30 C29 C28 120.4(4) . .
C30 C29 H29A 119.8 . .
C28 C29 H29A 119.8 . .
C29 C30 C31 119.9(4) . .
C29 C30 H30A 120.0 . .
C31 C30 H30A 120.0 . .
C32 C31 C30 120.0(4) . .
C32 C31 H31A 120.0 . .
C30 C31 H31A 120.0 . .
C31 C32 C27 120.3(4) . .
C31 C32 H32A 119.9 . .
C27 C32 H32A 119.9 . .
C12 C121 C123 112.4(4) . .
C12 C121 C122 110.5(4) . .
C123 C121 C122 108.8(3) . .
C12 C121 H12A 108.4 . .
C123 C121 H12A 108.4 . .
C122 C121 H12A 108.4 . .
C121 C122 H12B 109.5 . .
C121 C122 H12C 109.5 . .
H12B C122 H12C 109.5 . .
C121 C122 H12D 109.5 . .
H12B C122 H12D 109.5 . .
H12C C122 H12D 109.5 . .
C121 C123 H12E 109.5 . .
C121 C123 H12F 109.5 . .
H12E C123 H12F 109.5 . .
C121 C123 H12G 109.5 . .
H12E C123 H12G 109.5 . .
H12F C123 H12G 109.5 . .
C16 C161 C163 112.1(3) . .
C16 C161 C162 110.9(3) . .
C163 C161 C162 109.8(4) . .
C16 C161 H16A 108.0 . .
C163 C161 H16A 108.0 . .
C162 C161 H16A 108.0 . .
C161 C162 H16B 109.5 . .
C161 C162 H16C 109.5 . .
H16B C162 H16C 109.5 . .
C161 C162 H16D 109.5 . .
H16B C162 H16D 109.5 . .
H16C C162 H16D 109.5 . .
C161 C163 H16E 109.5 . .
C161 C163 H16F 109.5 . .
H16E C163 H16F 109.5 . .
C161 C163 H16G 109.5 . .
H16E C163 H16G 109.5 . .
H16F C163 H16G 109.5 . .
Cl5 C33 Cl6 111.6(10) . .
Cl5 C33 Cl4 113.8(10) . .
Cl6 C33 Cl4 109.2(9) . .
Cl5 C33 H33A 107.3 . .
Cl6 C33 H33A 107.3 . .
Cl4 C33 H33A 107.3 . .
Cl4A C33A Cl6A 110.0(10) . .
Cl4A C33A Cl5A 107.9(10) . .
Cl6A C33A Cl5A 106.1(9) . .
Cl4A C33A H33B 110.9 . .
Cl6A C33A H33B 110.9 . .
Cl5A C33A H33B 110.9 . .
Cl9 C34 Cl9 99.3(10) 2_466 .
Cl9 C34 Cl8 114.5(10) 2_466 .
Cl9 C34 Cl8 107.0(10) . .
Cl9 C34 Cl7 114.2(10) 2_466 .
Cl9 C34 Cl7 31.8(4) . .
Cl8 C34 Cl7 119.6(9) . .
Cl9 C34 C34 50.0(8) 2_466 2_466
Cl9 C34 C34 49.3(7) . 2_466
Cl8 C34 C34 123.0(13) . 2_466
Cl7 C34 C34 69.8(8) . 2_466
Cl9 C34 Cl7 22.3(4) 2_466 2_466
Cl9 C34 Cl7 97.2(9) . 2_466
Cl8 C34 Cl7 94.4(7) . 2_466
Cl7 C34 Cl7 122.0(8) . 2_466
C34 C34 Cl7 52.2(8) 2_466 2_466
Cl9 Cl7 C34 56.4(7) . .
Cl9 Cl7 C34 36.3(7) . 2_466
C34 Cl7 C34 58.0(8) . 2_466
Cl7 Cl9 C34 121.5(10) . 2_466
Cl7 Cl9 C34 91.8(9) . .
C34 Cl9 C34 80.7(10) 2_466 .
Cl7 Cl9 Cl9 111.2(8) . 2_466
C34 Cl9 Cl9 40.6(6) 2_466 2_466
C34 Cl9 Cl9 40.1(7) . 2_466

loop_
_geom_bond_atom_site_label_1
_geom_bond_atom_site_label_2
_geom_bond_distance
_geom_bond_site_symmetry_2
P1 N1 1.658(3) .
P1 C21 1.785(4) .
P1 C1 1.789(4) .
P1 C27 1.796(4) .
Si1 N1 1.801(3) .
Si1 C2 1.969(4) .
Si1 Cl1 2.1108(15) .
Si1 Cl3 2.1246(15) .
Si1 Cl2 2.1572(15) .
N1 C11 1.477(5) .
O1 C3 1.198(5) .
O2 C3 1.329(5) .
O2 C5 1.454(5) .
O3 C4 1.209(6) .
O4 C4 1.332(6) .
O4 C6 1.453(6) .
C1 C2 1.339(6) .
C1 C3 1.501(6) .
C2 C4 1.493(6) .
C5 H5A 0.9800 .
C5 H5B 0.9800 .
C5 H5C 0.9800 .
C6 H6A 0.9800 .
C6 H6B 0.9800 .
C6 H6C 0.9800 .
C11 C12 1.404(5) .
C11 C16 1.413(5) .
C12 C13 1.397(6) .
C12 C121 1.527(6) .
C13 C14 1.376(7) .
C13 H13A 0.9500 .
C14 C15 1.374(7) .
C14 H14A 0.9500 .
C15 C16 1.400(6) .
C15 H15A 0.9500 .
C16 C161 1.517(5) .
C21 C22 1.396(6) .
C21 C26 1.409(5) .
C22 C23 1.395(6) .
C22 H22A 0.9500 .
C23 C24 1.381(7) .
C23 H23A 0.9500 .
C24 C25 1.373(7) .
C24 H24A 0.9500 .
C25 C26 1.386(6) .
C25 H25A 0.9500 .
C26 H26A 0.9500 .
C27 C28 1.394(5) .
C27 C32 1.400(5) .
C28 C29 1.385(6) .
C28 H28A 0.9500 .
C29 C30 1.385(6) .
C29 H29A 0.9500 .
C30 C31 1.397(6) .
C30 H30A 0.9500 .
C31 C32 1.377(6) .
C31 H31A 0.9500 .
C32 H32A 0.9500 .
C121 C123 1.539(6) .
C121 C122 1.542(6) .
C121 H12A 1.0000 .
C122 H12B 0.9800 .
C122 H12C 0.9800 .
C122 H12D 0.9800 .
C123 H12E 0.9800 .
C123 H12F 0.9800 .
C123 H12G 0.9800 .
C161 C163 1.533(6) .
C161 C162 1.536(6) .
C161 H16A 1.0000 .
C162 H16B 0.9800 .
C162 H16C 0.9800 .
C162 H16D 0.9800 .
C163 H16E 0.9800 .
C163 H16F 0.9800 .
C163 H16G 0.9800 .
C33 Cl5 1.701(16) .
C33 Cl6 1.754(16) .
C33 Cl4 1.795(16) .
C33 H33A 1.0000 .
C33A Cl4A 1.741(17) .
C33A Cl6A 1.774(17) .
C33A Cl5A 1.819(18) .
C33A H33B 1.0000 .
C34 Cl9 1.556(17) 2_466
C34 Cl9 1.574(14) .
C34 Cl8 1.695(15) .
C34 Cl7 1.889(15) .
C34 C34 2.03(3) 2_466
C34 Cl7 2.243(18) 2_466
Cl7 Cl9 0.996(8) .
Cl7 C34 2.243(18) 2_466
Cl9 C34 1.556(17) 2_466
Cl9 Cl9 2.385(15) 2_466
